data_1549132
loop_
_publ_author_name
'Eranjaneya, H.'
'Chandrappa, G. T.'

_publ_section_title
;
 Selective synthesis of scheelite/wolframite CdWO4 nanoparticles: a
 mechanistic investigation of phase formation and property correlation
;
_journal_coden_ASTM JSGTEC
_journal_issue 3
_journal_name_full 'Journal of Sol-Gel Science and Technology'
_journal_page_first 585
_journal_page_last 594
_journal_paper_doi 10.1007/s10971-017-4545-2
_journal_volume 85
_journal_year 2018
_chemical_formula_sum 'Cd O4 W'
_chemical_formula_weight 360.260
_space_group_IT_number 88
_symmetry_Int_Tables_number 88
_symmetry_space_group_name_Hall '-I 4ad'
_symmetry_space_group_name_H-M 'I 41/a :2'
_audit_creation_date 2017-04-02
_audit_creation_method 'from EXP file using GSAS2CIF'
_audit_update_record 2017-04-02
_cell_angle_alpha 90.000
_cell_angle_beta 90.000
_cell_angle_gamma 90.000
_cell_formula_units_Z 4
_cell_length_a 5.1590(1)
_cell_length_b 5.1590
_cell_length_c 11.1690(3)
_cell_volume 297.266(10)
_cod_data_source_file Tetragonal.cif
_cod_data_source_block Tetragonal
_cod_original_cell_volume 297.3(0)
_cod_original_sg_symbol_Hall -I_4ad
_cod_original_sg_symbol_H-M 'I 41/a'
_cod_original_formula_sum 'Cd W O4'
_cod_database_code 1549132

loop_
_symmetry_equiv_pos_site_id
_symmetry_equiv_pos_as_xyz
1 x,y,z
2 3/4-y,1/4+x,1/4+z
3 -x,1/2-y,z
4 1/4+y,1/4-x,1/4+z
5 -x,-y,-z
6 3/4+y,1/4-x,1/4-z
7 x,1/2+y,-z
8 1/4-y,1/4+x,1/4-z
9 1/2+x,1/2+y,1/2+z
10 1.25000-y,3/4+x,3/4+z
11 1/2-x,1.00000-y,1/2+z
12 3/4+y,3/4-x,3/4+z
13 1/2-x,1/2-y,1/2-z
14 1.25000+y,3/4-x,3/4-z
15 1/2+x,1.00000+y,1/2-z
16 3/4-y,3/4+x,3/4-z

loop_
_atom_site_label
_atom_site_type_symbol
_atom_site_fract_x
_atom_site_fract_y
_atom_site_fract_z
_atom_site_occupancy
_atom_site_symmetry_multiplicity
_atom_site_Wyckoff_symbol
_atom_site_calc_flag
_atom_site_thermal_displace_type
_atom_site_U_iso_or_equiv
Cd Cd 0.0000 0.2500 0.1250 1.000 4 a d Uiso 0.0492(6)
W W 0.0000 0.2500 0.6250 1.000 4 b d Uiso -0.0178(4)
O3 O 0.2266(8) -0.0953(8) 0.0358(3) 1.000 16 f d Uiso -0.0149(16)

loop_
_atom_type_symbol
_atom_type_radius_bond
Cd 1.200
W 1.200
O 1.200

loop_
_geom_angle_atom_site_label_1
_geom_angle_atom_site_label_2
_geom_angle_atom_site_label_3
_geom_angle_site_symmetry_1
_geom_angle_site_symmetry_2
_geom_angle_site_symmetry_3
_geom_angle
_geom_angle_publ_flag
O3 Cd O3 2_455 . 5 128.09(12) no
O3 Cd O3 2_455 . 4_333 76.48(20) no
O3 Cd O3 2_455 . 7_444 128.09(12) no
O3 Cd O3 5 . 4_333 128.09(12) no
O3 Cd O3 5 . 7_444 76.48(20) no
O3 Cd O3 4_333 . 7_444 128.09(12) no
O3 W O3 11_545 . 14_455 105.91(12) no
O3 W O3 11_545 . 9_455 116.85(26) no
O3 W O3 11_545 . 16_445 105.91(12) no
O3 W O3 14_455 . 9_455 105.91(12) no
O3 W O3 14_455 . 16_445 116.85(26) no
O3 W O3 9_455 . 16_445 105.91(12) no
Cd O3 W 12_444 . 11_544 130.09(23) no

loop_
_geom_bond_atom_site_label_1
_geom_bond_atom_site_label_2
_geom_bond_site_symmetry_1
_geom_bond_site_symmetry_2
_geom_bond_distance
_geom_bond_publ_flag
Cd O3 . . 2.352(5) no
Cd O3 . 2_455 2.287(4) no
Cd O3 . 5 2.287(4) no
Cd O3 . 8 2.352(5) no
Cd O3 . 3 2.352(5) no
Cd O3 . 4 2.287(4) no
Cd O3 . 6_344 2.352(5) no
Cd O3 . 7_444 2.287(4) no
W O3 . 11_545 1.902(4) no
W O3 . 14_455 1.902(4) no
W O3 . 9_455 1.902(4) no
W O3 . 16_334 1.902(4) no
O3 Cd . . 2.352(5) no
O3 Cd . 12_444 2.287(4) no
O3 W . 11_544 1.902(4) no
